data_9004861
loop_
_publ_author_name
'Locock, A. J.'
'Burns, P. C.'
'Duke, M. J. M.'
'Flynn, T. M.'

_publ_section_title
;
 Monovalent cations in structures of the meta-autunite group
 Sample: CsUAs
;
_journal_name_full 'The Canadian Mineralogist'
_journal_page_first 973
_journal_page_last 996
_journal_paper_doi 10.2113/gscanmin.42.4.973
_journal_volume 42
_journal_year 2004
_chemical_formula_structural Cs(H3O)[(UO2)(AsO4)]2(H2O)5
_chemical_formula_sum 'As2 Cs H11 O18 U2'
_space_group_IT_number 14
_symmetry_space_group_name_Hall '-P 2yn'
_symmetry_space_group_name_H-M 'P 1 21/n 1'
_cell_angle_alpha 90
_cell_angle_beta 91.110
_cell_angle_gamma 90
_cell_formula_units_Z 4
_cell_length_a 14.2614
_cell_length_b 7.1428
_cell_length_c 17.221
_cell_volume 1753.911
_database_code_amcsd 0005954
_exptl_crystal_density_diffrn 3.999
_cod_original_formula_sum 'U2 As2 Cs O18 H11'
_cod_database_code 9004861
_amcsd_formula_title Cs(H3O)[(UO2)(AsO4)]2(H2O)5

loop_
_space_group_symop_operation_xyz
x,y,z
1/2+x,1/2-y,1/2+z
1/2-x,1/2+y,1/2-z
-x,-y,-z

loop_
_atom_site_label
_atom_site_fract_x
_atom_site_fract_y
_atom_site_fract_z
_atom_site_U_iso_or_equiv
_atom_site_type_symbol
_atom_site_attached_hydrogens
U1 0.12520 0.24610 0.05310 0.01200 U 0
U2 0.62450 0.24430 0.05400 0.01100 U 0
As1 0.37500 0.25270 0.00070 0.01300 As 0
As2 -0.12620 0.25150 -0.00150 0.01300 As 0
Cs1 0.45210 -0.60270 0.25160 0.04600 Cs 0
O1 0.62110 0.23900 -0.04790 0.02400 O 0
O2 0.12290 0.24500 -0.04910 0.02100 O 0
O3 0.62710 0.24560 0.15790 0.01700 O 0
O4 0.12590 0.24590 0.15620 0.01900 O 0
O5 0.39590 0.07520 -0.06050 0.01800 O 0
O6 -0.10460 0.06890 -0.05940 0.02000 O 0
O7 -0.03380 0.29780 0.05980 0.01600 O 0
O8 0.46700 0.29030 0.06050 0.01900 O 0
O9 -0.21640 0.20880 0.05700 0.01800 O 0
O10 0.28330 0.20230 0.05700 0.01900 O 0
O11 0.35050 0.43960 -0.05550 0.01800 O 0
O12 -0.14960 0.43660 -0.05840 0.02100 O 0
Wat13 0.66360 0.00710 -0.18940 0.04000 O 2
Wat14 0.16440 -0.11600 -0.19340 0.03100 O 2
Wat15 0.73860 0.37350 -0.19130 0.05400 O 2
Wat16 0.07540 0.50920 -0.18810 0.03400 O 2
Wat17 0.48920 0.16580 -0.19450 0.03000 O 2
O-H318 0.23770 0.36220 -0.18650 0.02700 O 1

loop_
_cod_changelog_entry_id
_cod_changelog_entry_author
_cod_changelog_entry_date
_cod_changelog_entry_text
1
;cod-tools version 3.8.0
Id: cif_guess_AMCSD_atom_types 9574 2023-05-10 09:00:05Z saulius
;
2023-05-10T18:49:37+03:00
;Derived atom types and hydrogen counts
from atom names that follow the AMCSD naming convention
(Wat == water, O-H == hydroxyl).
;

loop_
_cod_related_entry_id
_cod_related_entry_database
_cod_related_entry_code
1 AMCSD 0005954
